data_2216847
loop_
_publ_author_name
'Zhu, Dong-Xia'
'Sun, Wei'
'Yang, Gui-Fu'
'Ng, Seik Weng'

_publ_section_title
;<i>rac</i>-Bis{[1-(9,9-dioxo-10<i>H</i>-phenothiazin-10-yl)-2-propyl]dimethylammonium}
 terephthalate trihydrate
;
_journal_coeditor_code XU2369
_journal_issue 12
_journal_name_full 'Acta Crystallographica Section E'
_journal_page_first o4830
_journal_page_last o4830
_journal_paper_doi 10.1107/S1600536807058916
_journal_volume 63
_journal_year 2007
_chemical_formula_iupac '2C17 H21 N2 O2 S +, C8 H4 O4 2-, 3H2 O'
_chemical_formula_moiety '2(C17 H21 N2 O2 S +), C8 H4 O4 2-, 3(H2 O)'
_chemical_formula_sum 'C42 H52 N4 O11 S2'
_chemical_formula_weight 853.00
_chemical_name_systematic
;
rac-bis{[1-(9,9-dioxo-10H-phenothiazin-10-yl)-2-propyl]dimethylammonium}
terephthalate trihydrate
;
_space_group_IT_number 15
_symmetry_cell_setting monoclinic
_symmetry_space_group_name_Hall '-C 2yc'
_symmetry_space_group_name_H-M 'C 1 2/c 1'
_atom_sites_solution_hydrogens geom
_atom_sites_solution_primary direct
_atom_sites_solution_secondary difmap
_audit_creation_method SHELXL-97
_cell_angle_alpha 90.00
_cell_angle_beta 91.793(2)
_cell_angle_gamma 90.00
_cell_formula_units_Z 4
_cell_length_a 23.309(2)
_cell_length_b 7.2258(6)
_cell_length_c 25.315(2)
_cell_measurement_reflns_used 2051
_cell_measurement_temperature 295(2)
_cell_measurement_theta_max 22.8
_cell_measurement_theta_min 2.4
_cell_volume 4261.6(6)
_computing_cell_refinement 'SAINT (Bruker, 2005)'
_computing_data_collection 'SWART (Bruker, 2005)'
_computing_data_reduction 'SAINT (Bruker, 2005)'
_computing_molecular_graphics 'X-Seed (Barbour, 2001) and OLEX (Dolomanov <i>et al.</i>,  2003)'
_computing_publication_material 'publCIF (Westrip, 2007)'
_computing_structure_refinement 'SHELXL97 (Sheldrick, 1997)'
_computing_structure_solution 'SHELXS97 (Sheldrick, 1997)'
_diffrn_ambient_temperature 295(2)
_diffrn_measured_fraction_theta_full 0.986
_diffrn_measured_fraction_theta_max 0.986
_diffrn_measurement_device_type 'Bruker APEX2 area-detector diffractometer'
_diffrn_measurement_method '\f and \w scans'
_diffrn_radiation_monochromator graphite
_diffrn_radiation_source 'fine-focus sealed tube'
_diffrn_radiation_type MoK\a
_diffrn_radiation_wavelength 0.71073
_diffrn_reflns_av_R_equivalents 0.0341
_diffrn_reflns_av_sigmaI/netI 0.0450
_diffrn_reflns_limit_h_max 12
_diffrn_reflns_limit_h_min -30
_diffrn_reflns_limit_k_max 9
_diffrn_reflns_limit_k_min -9
_diffrn_reflns_limit_l_max 32
_diffrn_reflns_limit_l_min -29
_diffrn_reflns_number 12300
_diffrn_reflns_theta_full 27.50
_diffrn_reflns_theta_max 27.50
_diffrn_reflns_theta_min 1.61
_diffrn_standards_interval_count 0
_diffrn_standards_interval_time 0
_diffrn_standards_number 0
_exptl_absorpt_coefficient_mu 0.189
_exptl_absorpt_correction_T_max 0.954
_exptl_absorpt_correction_T_min 0.865
_exptl_absorpt_correction_type multi-scan
_exptl_absorpt_process_details '(SADABS; Sheldrick, 1996)'
_exptl_crystal_colour Colorless
_exptl_crystal_density_diffrn 1.329
_exptl_crystal_density_method 'not measured'
_exptl_crystal_description Block
_exptl_crystal_F_000 1808
_exptl_crystal_size_max 0.43
_exptl_crystal_size_mid 0.25
_exptl_crystal_size_min 0.25
_refine_diff_density_max 0.282
_refine_diff_density_min -0.298
_refine_ls_extinction_method none
_refine_ls_goodness_of_fit_ref 1.023
_refine_ls_hydrogen_treatment mixed
_refine_ls_matrix_type full
_refine_ls_number_parameters 283
_refine_ls_number_reflns 4830
_refine_ls_number_restraints 4
_refine_ls_restrained_S_all 1.023
_refine_ls_R_factor_all 0.0813
_refine_ls_R_factor_gt 0.0485
_refine_ls_shift/su_max 0.001
_refine_ls_shift/su_mean <0.001
_refine_ls_structure_factor_coef Fsqd
_refine_ls_weighting_details 'calc w=1/[\s^2^(Fo^2^)+(0.0868P)^2^] where P=(Fo^2^+2Fc^2^)/3'
_refine_ls_weighting_scheme calc
_refine_ls_wR_factor_gt 0.1331
_refine_ls_wR_factor_ref 0.1606
_reflns_number_gt 3132
_reflns_number_total 4830
_reflns_threshold_expression I>2\s(I)
_cod_data_source_file xu2369.cif
_cod_data_source_block I
_cod_depositor_comments
;
The following automatic conversions were performed:
'_symmetry_cell_setting' value 'Monoclinic' changed to 'monoclinic'
according to '/home/saulius/struct/CIF-dictionaries/cif_core.dic'
dictionary named 'cif_core.dic' version 2.4.1 from 2010-06-29.

Automatic conversion script
Id: cif_fix_enum 1527 2010-12-29 10:47:43Z saulius 

The following automatic conversions were performed:

'_symmetry_cell_setting' value 'Monoclinic' changed to 'monoclinic'
according to /home/saulius/struct/CIF-dictionaries/cif_core.dic
dictionary named 'cif_core.dic' version 2.4.1 from 2010-06-29.

Automatic conversion script
Id: cif_fix_values 1715 2011-07-08 13:25:40Z adriana 
;
_cod_original_cell_volume 4261.7(6)
_cod_original_sg_symbol_H-M 'C 2/c'
_cod_database_code 2216847
_cod_database_fobs_code 2216847

loop_
_symmetry_equiv_pos_as_xyz
'x, y, z'
'-x, y, -z+1/2'
'x+1/2, y+1/2, z'
'-x+1/2, y+1/2, -z+1/2'
'-x, -y, -z'
'x, -y, z-1/2'
'-x+1/2, -y+1/2, -z'
'x+1/2, -y+1/2, z-1/2'

loop_
_atom_site_type_symbol
_atom_site_label
_atom_site_fract_x
_atom_site_fract_y
_atom_site_fract_z
_atom_site_U_iso_or_equiv
_atom_site_adp_type
_atom_site_calc_flag
_atom_site_refinement_flags
_atom_site_occupancy
S S1 0.21772(3) 0.48104(7) 0.59925(2) 0.0458(2) Uani d . 1
O O1 0.18573(8) 0.3513(2) 0.56691(7) 0.0645(5) Uani d . 1
O O2 0.24138(8) 0.4133(2) 0.64923(6) 0.0593(5) Uani d . 1
O O3 0.43542(8) 1.1283(3) 0.62526(7) 0.0615(5) Uani d . 1
O O4 0.48301(10) 0.8645(3) 0.63832(7) 0.0793(6) Uani d . 1
O O1w 0.44044(17) 1.5151(4) 0.66278(13) 0.1085(9) Uani d D 1
H H1w1 0.429(2) 1.427(5) 0.6421(18) 0.17(2) Uiso d D 1
H H1w2 0.4630(16) 1.603(4) 0.6535(18) 0.139(19) Uiso d D 1
O O2w 0.5000 1.3494(7) 0.7500 0.1126(12) Uani d SD 1
H H2w1 0.482(2) 1.437(5) 0.733(2) 0.17(2) Uiso d D 1
N N1 0.26433(7) 0.8602(2) 0.61738(7) 0.0390(4) Uani d . 1
N N2 0.38072(8) 1.0306(3) 0.71206(7) 0.0436(5) Uani d D 1
H H2n 0.4001(10) 1.068(4) 0.6862(7) 0.067(8) Uiso d D 1
C C1 0.17680(9) 0.6739(3) 0.61256(8) 0.0390(5) Uani d . 1
C C2 0.11734(10) 0.6573(3) 0.61538(9) 0.0512(6) Uani d . 1
H H2 0.0996 0.5459 0.6064 0.061 Uiso calc R 1
C C3 0.08490(11) 0.8041(4) 0.63130(10) 0.0570(7) Uani d . 1
H H3 0.0452 0.7934 0.6331 0.068 Uiso calc R 1
C C4 0.11219(11) 0.9684(4) 0.64464(10) 0.0520(6) Uani d . 1
H H4 0.0905 1.0678 0.6561 0.062 Uiso calc R 1
C C5 0.17094(10) 0.9883(3) 0.64140(9) 0.0427(5) Uani d . 1
H H5 0.1880 1.1007 0.6504 0.051 Uiso calc R 1
C C6 0.20495(9) 0.8414(3) 0.62471(8) 0.0359(5) Uani d . 1
C C7 0.27294(10) 0.5792(3) 0.56471(8) 0.0426(5) Uani d . 1
C C8 0.29983(12) 0.4765(3) 0.52557(10) 0.0542(6) Uani d . 1
H H8 0.2853 0.3615 0.5156 0.065 Uiso calc R 1
C C9 0.34747(11) 0.5451(4) 0.50200(10) 0.0585(7) Uani d . 1
H H9 0.3659 0.4766 0.4765 0.070 Uiso calc R 1
C C10 0.36762(11) 0.7180(4) 0.51689(9) 0.0571(7) Uani d . 1
H H10 0.3998 0.7651 0.5008 0.069 Uiso calc R 1
C C11 0.34165(10) 0.8222(3) 0.55458(9) 0.0488(6) Uani d . 1
H H11 0.3565 0.9377 0.5638 0.059 Uiso calc R 1
C C12 0.29287(9) 0.7553(3) 0.57933(8) 0.0385(5) Uani d . 1
C C13 0.29780(10) 0.9938(3) 0.64904(9) 0.0409(5) Uani d . 1
H H13A 0.2720 1.0725 0.6683 0.049 Uiso calc R 1
H H13B 0.3198 1.0717 0.6259 0.049 Uiso calc R 1
C C14 0.33852(9) 0.8938(3) 0.68795(8) 0.0413(5) Uani d . 1
H H14 0.3606 0.8051 0.6675 0.050 Uiso calc R 1
C C15 0.30636(12) 0.7840(4) 0.72856(10) 0.0674(8) Uani d . 1
H H15A 0.3333 0.7215 0.7518 0.101 Uiso calc R 1
H H15B 0.2821 0.6945 0.7109 0.101 Uiso calc R 1
H H15C 0.2833 0.8664 0.7487 0.101 Uiso calc R 1
C C16 0.35436(11) 1.1991(3) 0.73481(10) 0.0578(7) Uani d . 1
H H16A 0.3372 1.2724 0.7069 0.087 Uiso calc R 1
H H16B 0.3834 1.2704 0.7532 0.087 Uiso calc R 1
H H16C 0.3254 1.1634 0.7590 0.087 Uiso calc R 1
C C17 0.42157(11) 0.9432(4) 0.75107(11) 0.0676(7) Uani d . 1
H H17A 0.4472 1.0357 0.7654 0.101 Uiso calc R 1
H H17B 0.4433 0.8493 0.7338 0.101 Uiso calc R 1
H H17C 0.4005 0.8885 0.7791 0.101 Uiso calc R 1
C C18 0.46685(11) 0.9964(4) 0.61020(10) 0.0535(6) Uani d . 1
C C19 0.48481(10) 1.0007(3) 0.55294(9) 0.0473(6) Uani d . 1
C C20 0.51864(10) 0.8601(3) 0.53354(10) 0.0538(6) Uani d . 1
H H20 0.5315 0.7657 0.5559 0.065 Uiso calc R 1
C C21 0.53353(10) 0.8595(3) 0.48071(10) 0.0525(6) Uani d . 1
H H21 0.5560 0.7641 0.4680 0.063 Uiso calc R 1

loop_
_atom_site_aniso_label
_atom_site_aniso_U_11
_atom_site_aniso_U_22
_atom_site_aniso_U_33
_atom_site_aniso_U_12
_atom_site_aniso_U_13
_atom_site_aniso_U_23
S1 0.0613(4) 0.0344(3) 0.0419(3) -0.0104(3) 0.0038(3) -0.0021(2)
O1 0.0828(13) 0.0490(10) 0.0622(11) -0.0274(9) 0.0092(10) -0.0186(8)
O2 0.0853(13) 0.0430(9) 0.0497(10) 0.0019(9) 0.0023(9) 0.0106(7)
O3 0.0589(11) 0.0744(12) 0.0525(10) -0.0136(10) 0.0213(9) -0.0146(9)
O4 0.1029(16) 0.0857(15) 0.0502(11) -0.0031(13) 0.0182(11) 0.0043(10)
O1w 0.146(3) 0.0807(19) 0.100(2) 0.0050(19) 0.017(2) 0.0020(16)
O2w 0.123(4) 0.104(3) 0.110(3) 0.000 -0.006(3) 0.000
N1 0.0377(10) 0.0373(9) 0.0417(10) -0.0083(8) -0.0005(8) -0.0068(7)
N2 0.0370(10) 0.0584(12) 0.0355(10) -0.0061(9) 0.0041(8) -0.0115(9)
C1 0.0441(12) 0.0408(12) 0.0320(10) -0.0095(10) 0.0002(9) 0.0019(9)
C2 0.0500(14) 0.0569(15) 0.0466(13) -0.0216(12) 0.0008(11) -0.0021(11)
C3 0.0395(13) 0.0750(17) 0.0565(15) -0.0112(13) 0.0021(11) -0.0017(13)
C4 0.0481(14) 0.0596(15) 0.0486(14) 0.0003(12) 0.0033(11) -0.0003(11)
C5 0.0439(12) 0.0414(12) 0.0428(12) -0.0042(10) 0.0018(10) 0.0019(9)
C6 0.0383(11) 0.0379(11) 0.0312(10) -0.0070(9) -0.0014(9) 0.0035(8)
C7 0.0511(13) 0.0401(12) 0.0363(11) -0.0046(10) -0.0019(10) -0.0033(9)
C8 0.0647(16) 0.0527(14) 0.0451(13) -0.0050(12) 0.0013(12) -0.0143(11)
C9 0.0564(15) 0.0792(18) 0.0399(13) 0.0016(14) 0.0009(12) -0.0152(12)
C10 0.0489(14) 0.0833(19) 0.0392(13) -0.0079(13) 0.0030(11) -0.0059(12)
C11 0.0443(13) 0.0582(14) 0.0438(12) -0.0111(11) 0.0017(11) -0.0051(11)
C12 0.0402(11) 0.0427(12) 0.0322(10) -0.0021(10) -0.0037(9) -0.0008(9)
C13 0.0434(12) 0.0372(11) 0.0421(12) -0.0080(9) -0.0007(10) -0.0064(9)
C14 0.0432(12) 0.0447(12) 0.0362(11) -0.0055(10) 0.0030(9) -0.0057(9)
C15 0.0725(18) 0.084(2) 0.0454(14) -0.0267(16) 0.0019(13) 0.0078(13)
C16 0.0557(15) 0.0636(16) 0.0543(14) -0.0073(13) 0.0044(12) -0.0241(12)
C17 0.0533(15) 0.095(2) 0.0539(15) 0.0014(15) -0.0074(13) -0.0095(15)
C18 0.0483(14) 0.0675(17) 0.0451(13) -0.0199(13) 0.0095(11) -0.0105(12)
C19 0.0370(12) 0.0612(15) 0.0441(12) -0.0160(11) 0.0064(10) -0.0098(11)
C20 0.0476(14) 0.0635(16) 0.0506(14) -0.0053(12) 0.0054(11) -0.0037(12)
C21 0.0458(13) 0.0621(15) 0.0500(13) -0.0062(12) 0.0100(11) -0.0114(12)

loop_
_atom_type_symbol
_atom_type_description
_atom_type_scat_dispersion_real
_atom_type_scat_dispersion_imag
_atom_type_scat_source
C C 0.0033 0.0016 'International Tables Vol C Tables 4.2.6.8 and 6.1.1.4'
H H 0.0000 0.0000 'International Tables Vol C Tables 4.2.6.8 and 6.1.1.4'
N N 0.0061 0.0033 'International Tables Vol C Tables 4.2.6.8 and 6.1.1.4'
O O 0.0106 0.0060 'International Tables Vol C Tables 4.2.6.8 and 6.1.1.4'
S S 0.1246 0.1234 'International Tables Vol C Tables 4.2.6.8 and 6.1.1.4'

loop_
_geom_angle_atom_site_label_1
_geom_angle_atom_site_label_2
_geom_angle_atom_site_label_3
_geom_angle_site_symmetry_1
_geom_angle
O1 S1 O2 . 116.95(11)
O1 S1 C1 . 110.92(11)
O2 S1 C1 . 107.42(10)
O1 S1 C7 . 111.11(10)
O2 S1 C7 . 108.12(11)
C1 S1 C7 . 101.07(10)
H1w1 O1w H1w2 . 124(5)
C6 N1 C12 . 121.67(16)
C6 N1 C13 . 120.03(17)
C12 N1 C13 . 118.29(16)
C16 N2 C17 . 110.67(19)
C16 N2 C14 . 114.85(17)
C17 N2 C14 . 112.7(2)
C16 N2 H2n . 105.8(19)
C17 N2 H2n . 107.6(18)
C14 N2 H2n . 104.6(19)
C2 C1 C6 . 121.3(2)
C2 C1 S1 . 119.76(17)
C6 C1 S1 . 118.69(16)
C3 C2 C1 . 120.5(2)
C3 C2 H2 . 119.8
C1 C2 H2 . 119.8
C2 C3 C4 . 118.8(2)
C2 C3 H3 . 120.6
C4 C3 H3 . 120.6
C5 C4 C3 . 121.6(2)
C5 C4 H4 . 119.2
C3 C4 H4 . 119.2
C4 C5 C6 . 120.7(2)
C4 C5 H5 . 119.6
C6 C5 H5 . 119.6
C5 C6 C1 . 117.04(19)
C5 C6 N1 . 122.36(18)
C1 C6 N1 . 120.52(19)
C12 C7 C8 . 121.0(2)
C12 C7 S1 . 118.98(16)
C8 C7 S1 . 119.79(18)
C9 C8 C7 . 120.2(2)
C9 C8 H8 . 119.9
C7 C8 H8 . 119.9
C8 C9 C10 . 118.8(2)
C8 C9 H9 . 120.6
C10 C9 H9 . 120.6
C11 C10 C9 . 122.1(2)
C11 C10 H10 . 118.9
C9 C10 H10 . 118.9
C10 C11 C12 . 120.3(2)
C10 C11 H11 . 119.9
C12 C11 H11 . 119.9
C7 C12 C11 . 117.5(2)
C7 C12 N1 . 120.64(19)
C11 C12 N1 . 121.83(19)
N1 C13 C14 . 110.54(16)
N1 C13 H13A . 109.5
C14 C13 H13A . 109.5
N1 C13 H13B . 109.5
C14 C13 H13B . 109.5
H13A C13 H13B . 108.1
N2 C14 C15 . 113.47(18)
N2 C14 C13 . 109.58(17)
C15 C14 C13 . 111.99(19)
N2 C14 H14 . 107.2
C15 C14 H14 . 107.2
C13 C14 H14 . 107.2
C14 C15 H15A . 109.5
C14 C15 H15B . 109.5
H15A C15 H15B . 109.5
C14 C15 H15C . 109.5
H15A C15 H15C . 109.5
H15B C15 H15C . 109.5
N2 C16 H16A . 109.5
N2 C16 H16B . 109.5
H16A C16 H16B . 109.5
N2 C16 H16C . 109.5
H16A C16 H16C . 109.5
H16B C16 H16C . 109.5
N2 C17 H17A . 109.5
N2 C17 H17B . 109.5
H17A C17 H17B . 109.5
N2 C17 H17C . 109.5
H17A C17 H17C . 109.5
H17B C17 H17C . 109.5
O4 C18 O3 . 124.9(2)
O4 C18 C19 . 118.3(2)
O3 C18 C19 . 116.7(2)
C21 C19 C20 5_676 119.1(2)
C21 C19 C18 5_676 120.9(2)
C20 C19 C18 . 119.9(2)
C19 C20 C21 . 120.3(2)
C19 C20 H20 . 119.8
C21 C20 H20 . 119.8
C19 C21 C20 5_676 120.6(2)
C19 C21 H21 5_676 119.7
C20 C21 H21 . 119.7

loop_
_geom_bond_atom_site_label_1
_geom_bond_atom_site_label_2
_geom_bond_site_symmetry_2
_geom_bond_distance
S1 O1 . 1.4377(17)
S1 O2 . 1.4495(17)
S1 C1 . 1.728(2)
S1 C7 . 1.730(2)
O3 C18 . 1.268(3)
O4 C18 . 1.241(3)
O1w H1w1 . 0.86(4)
O1w H1w2 . 0.86(3)
O2w H2w1 . 0.87(4)
N1 C6 . 1.409(3)
N1 C12 . 1.409(3)
N1 C13 . 1.464(2)
N2 C16 . 1.488(3)
N2 C17 . 1.490(3)
N2 C14 . 1.510(3)
N2 H2n . 0.851(10)
C1 C2 . 1.395(3)
C1 C6 . 1.406(3)
C2 C3 . 1.370(3)
C2 H2 . 0.9300
C3 C4 . 1.384(3)
C3 H3 . 0.9300
C4 C5 . 1.382(3)
C4 H4 . 0.9300
C5 C6 . 1.398(3)
C5 H5 . 0.9300
C7 C12 . 1.401(3)
C7 C8 . 1.401(3)
C8 C9 . 1.370(4)
C8 H8 . 0.9300
C9 C10 . 1.383(4)
C9 H9 . 0.9300
C10 C11 . 1.371(3)
C10 H10 . 0.9300
C11 C12 . 1.401(3)
C11 H11 . 0.9300
C13 C14 . 1.528(3)
C13 H13A . 0.9700
C13 H13B . 0.9700
C14 C15 . 1.515(3)
C14 H14 . 0.9800
C15 H15A . 0.9600
C15 H15B . 0.9600
C15 H15C . 0.9600
C16 H16A . 0.9600
C16 H16B . 0.9600
C16 H16C . 0.9600
C17 H17A . 0.9600
C17 H17B . 0.9600
C17 H17C . 0.9600
C18 C19 . 1.522(3)
C19 C21 5_676 1.380(3)
C19 C20 . 1.386(3)
C20 C21 . 1.392(3)
C20 H20 . 0.9300
C21 C19 5_676 1.380(3)
C21 H21 . 0.9300

loop_
_geom_hbond_atom_site_label_D
_geom_hbond_atom_site_label_H
_geom_hbond_atom_site_label_A
_geom_hbond_site_symmetry_A
_geom_hbond_distance_DH
_geom_hbond_distance_HA
_geom_hbond_distance_DA
_geom_hbond_angle_DHA
_geom_hbond_publ_flag
N2 H2n O3 . 0.850(10) 1.820(10) 2.670(2) 172(3) yes
O1w H1w1 O3 . 0.86(4) 2.21(3) 2.953(4) 145(5) yes
O1w H1w2 O4 1_565 0.86(3) 1.99(2) 2.789(4) 154(4) yes
O2w H2w1 O1w . 0.87(4) 2.07(3) 2.836(4) 146(5) yes

loop_
_geom_torsion_atom_site_label_1
_geom_torsion_atom_site_label_2
_geom_torsion_atom_site_label_3
_geom_torsion_atom_site_label_4
_geom_torsion_site_symmetry_1
_geom_torsion_site_symmetry_4
_geom_torsion
O1 S1 C1 C2 . . 30.0(2)
O2 S1 C1 C2 . . -98.98(19)
C7 S1 C1 C2 . . 147.85(18)
O1 S1 C1 C6 . . -155.31(16)
O2 S1 C1 C6 . . 75.75(18)
C7 S1 C1 C6 . . -37.42(18)
C6 C1 C2 C3 . . -1.4(3)
S1 C1 C2 C3 . . 173.13(18)
C1 C2 C3 C4 . . -0.2(4)
C2 C3 C4 C5 . . 1.1(4)
C3 C4 C5 C6 . . -0.4(4)
C4 C5 C6 C1 . . -1.2(3)
C4 C5 C6 N1 . . 175.5(2)
C2 C1 C6 C5 . . 2.1(3)
S1 C1 C6 C5 . . -172.56(15)
C2 C1 C6 N1 . . -174.62(19)
S1 C1 C6 N1 . . 10.7(3)
C12 N1 C6 C5 . . -149.3(2)
C13 N1 C6 C5 . . 29.5(3)
C12 N1 C6 C1 . . 27.2(3)
C13 N1 C6 C1 . . -153.95(19)
O1 S1 C7 C12 . . 153.49(17)
O2 S1 C7 C12 . . -76.9(2)
C1 S1 C7 C12 . . 35.7(2)
O1 S1 C7 C8 . . -31.4(2)
O2 S1 C7 C8 . . 98.2(2)
C1 S1 C7 C8 . . -149.2(2)
C12 C7 C8 C9 . . 2.0(4)
S1 C7 C8 C9 . . -173.0(2)
C7 C8 C9 C10 . . -1.2(4)
C8 C9 C10 C11 . . 0.3(4)
C9 C10 C11 C12 . . -0.3(4)
C8 C7 C12 C11 . . -2.0(3)
S1 C7 C12 C11 . . 173.08(17)
C8 C7 C12 N1 . . 177.7(2)
S1 C7 C12 N1 . . -7.2(3)
C10 C11 C12 C7 . . 1.1(3)
C10 C11 C12 N1 . . -178.6(2)
C6 N1 C12 C7 . . -29.1(3)
C13 N1 C12 C7 . . 151.99(19)
C6 N1 C12 C11 . . 150.5(2)
C13 N1 C12 C11 . . -28.3(3)
C6 N1 C13 C14 . . 110.7(2)
C12 N1 C13 C14 . . -70.4(2)
C16 N2 C14 C15 . . -74.7(3)
C17 N2 C14 C15 . . 53.3(3)
C16 N2 C14 C13 . . 51.3(2)
C17 N2 C14 C13 . . 179.32(18)
N1 C13 C14 N2 . . 168.51(16)
N1 C13 C14 C15 . . -64.7(2)
O4 C18 C19 C21 . 5_676 177.7(2)
O3 C18 C19 C21 . 5_676 -1.2(3)
O4 C18 C19 C20 . . -0.4(3)
O3 C18 C19 C20 . . -179.3(2)
C21 C19 C20 C21 5_676 . -0.4(4)
C18 C19 C20 C21 . . 177.7(2)
C19 C20 C21 C19 . 5_676 0.4(4)
